data_4122056
loop_
_publ_author_name
'Broere, Dani\"el L J'
'de Bruin, Bas'
'Reek, Joost N. H.'
'Lutz, Martin'
'Dechert, Sebastian'
'van der Vlugt, Jarl Ivar'

_publ_section_title
;
 Intramolecular Redox-Active Ligand-to-Substrate Single-Electron Transfer:
 Radical Reactivity with a Palladium(II) Complex.
;
_journal_issue 33
_journal_name_full 'Journal of the American Chemical Society'
_journal_page_first 11574
_journal_page_last 11577
_journal_paper_doi 10.1021/ja502164f
_journal_volume 136
_journal_year 2014
_chemical_formula_moiety 'C22 H30 Cl N2 O Pd, C10 H10 Co, C6 H6, 0.5(O)'
_chemical_formula_sum 'C38 H46 Cl Co N2 O1.5 Pd'
_chemical_formula_weight 755.55
_chemical_name_systematic
;
 ?
;
_space_group_crystal_system triclinic
_space_group_IT_number 2
_space_group_name_Hall '-P 1'
_space_group_name_H-M_alt 'P -1'
_symmetry_space_group_name_Hall '-P 1'
_symmetry_space_group_name_H-M 'P -1'
_atom_sites_solution_hydrogens geom
_audit_creation_method SHELXL-2013
_cell_angle_alpha 98.706(5)
_cell_angle_beta 90.011(5)
_cell_angle_gamma 117.738(4)
_cell_formula_units_Z 2
_cell_length_a 9.0399(5)
_cell_length_b 9.7093(5)
_cell_length_c 23.0313(13)
_cell_measurement_reflns_used 20629
_cell_measurement_temperature 133(2)
_cell_measurement_theta_max 25.679
_cell_measurement_theta_min 1.795
_cell_volume 1762.79(18)
_computing_cell_refinement 'X-AREA (Stoe & Cie, 2002)'
_computing_data_collection 'X-AREA (Stoe & Cie, 2002)'
_computing_data_reduction 'X-AREA (Stoe & Cie, 2002)'
_computing_molecular_graphics 'DIAMOND (Brandenburg, 2012)'
_computing_publication_material 'SHELXL-2013 (Sheldrick, 2013)'
_computing_structure_refinement 'SHELXL-2013 (Sheldrick, 2013)'
_computing_structure_solution 'SHELXS-2013 (Sheldrick, 2013)'
_diffrn_ambient_temperature 133(2)
_diffrn_measured_fraction_theta_full 1.000
_diffrn_measured_fraction_theta_max 0.994
_diffrn_measurement_device_type 'Stoe IPDS II'
_diffrn_measurement_method \w
_diffrn_radiation_type MoK\a
_diffrn_radiation_wavelength 0.71073
_diffrn_reflns_av_R_equivalents 0.0744
_diffrn_reflns_av_unetI/netI 0.0601
_diffrn_reflns_Laue_measured_fraction_full 1.000
_diffrn_reflns_Laue_measured_fraction_max 0.994
_diffrn_reflns_limit_h_max 10
_diffrn_reflns_limit_h_min -10
_diffrn_reflns_limit_k_max 11
_diffrn_reflns_limit_k_min -11
_diffrn_reflns_limit_l_max 27
_diffrn_reflns_limit_l_min -27
_diffrn_reflns_number 20629
_diffrn_reflns_point_group_measured_fraction_full 1.000
_diffrn_reflns_point_group_measured_fraction_max 0.994
_diffrn_reflns_theta_full 25.242
_diffrn_reflns_theta_max 25.679
_diffrn_reflns_theta_min 1.795
_diffrn_source 'fine-focus sealed tube'
_exptl_absorpt_coefficient_mu 1.089
_exptl_absorpt_correction_T_max 0.9269
_exptl_absorpt_correction_T_min 0.8127
_exptl_absorpt_correction_type numerical
_exptl_absorpt_process_details 'X-RED (Stoe & Cie, 2002)'
_exptl_crystal_colour green
_exptl_crystal_density_diffrn 1.423
_exptl_crystal_description block
_exptl_crystal_F_000 780
_exptl_crystal_size_max 0.260
_exptl_crystal_size_mid 0.130
_exptl_crystal_size_min 0.100
_refine_diff_density_max 1.530
_refine_diff_density_min -2.116
_refine_diff_density_rms 0.140
_refine_ls_extinction_method none
_refine_ls_goodness_of_fit_ref 1.092
_refine_ls_hydrogen_treatment constr
_refine_ls_matrix_type full
_refine_ls_number_parameters 415
_refine_ls_number_reflns 6630
_refine_ls_number_restraints 0
_refine_ls_restrained_S_all 1.092
_refine_ls_R_factor_all 0.0630
_refine_ls_R_factor_gt 0.0498
_refine_ls_shift/su_max 0.000
_refine_ls_shift/su_mean 0.000
_refine_ls_structure_factor_coef Fsqd
_refine_ls_weighting_details 'w=1/[\s^2^(Fo^2^)+(0.0632P)^2^+4.5408P] where P=(Fo^2^+2Fc^2^)/3'
_refine_ls_weighting_scheme calc
_refine_ls_wR_factor_gt 0.1214
_refine_ls_wR_factor_ref 0.1396
_reflns_Friedel_coverage 0.000
_reflns_number_gt 5858
_reflns_number_total 6630
_reflns_threshold_expression 'I > 2\s(I)'
_cod_data_source_file ja502164f_si_003.cif
_cod_data_source_block jarl-db
_cod_depositor_comments 'Adding full bibliography for 4122055--4122056.cif.'
_cod_original_formula_sum 'C38 H46 Cl Co N2 O1.50 Pd'
_cod_database_code 4122056
_shelx_space_group_comment
;
The symmetry employed for this shelxl refinement is uniquely defined
by the following loop, which should always be used as a source of
symmetry information in preference to the above space-group names.
They are only intended as comments.
;
_shelx_estimated_absorpt_t_min 0.765
_shelx_estimated_absorpt_t_max 0.899
_shelxl_version_number 2013-4

loop_
_space_group_symop_operation_xyz
'x, y, z'
'-x, -y, -z'

loop_
_atom_site_label
_atom_site_type_symbol
_atom_site_fract_x
_atom_site_fract_y
_atom_site_fract_z
_atom_site_U_iso_or_equiv
_atom_site_adp_type
_atom_site_occupancy
_atom_site_site_symmetry_order
_atom_site_calc_flag
_atom_site_refinement_flags_posn
_atom_site_refinement_flags_adp
_atom_site_refinement_flags_occupancy
Pd1 Pd 0.55367(7) 0.65087(6) 0.35169(2) 0.02719(14) Uani 1 1 d . . .
Co1 Co 0.91619(12) 0.30603(10) 0.75616(3) 0.0300(2) Uani 1 1 d . . .
Cl1 Cl 0.4766(4) 0.43069(19) 0.39850(7) 0.0579(6) Uani 1 1 d . . .
N1 N 0.6143(9) 0.8308(6) 0.3128(2) 0.0363(17) Uani 1 1 d . . .
N2 N 0.6265(10) 0.8143(6) 0.4248(2) 0.0375(15) Uani 1 1 d . . .
O1 O 0.4979(7) 0.5297(4) 0.26924(17) 0.0275(9) Uani 1 1 d . . .
C1 C 0.5469(9) 0.6293(6) 0.2296(2) 0.0275(13) Uani 1 1 d . . .
C2 C 0.6183(11) 0.7967(7) 0.2526(3) 0.0323(15) Uani 1 1 d . . .
C3 C 0.6753(9) 0.9024(6) 0.2129(2) 0.0270(13) Uani 1 1 d . . .
H3 H 0.7247 1.0124 0.2277 0.032 Uiso 1 1 calc R U .
C4 C 0.6622(10) 0.8514(7) 0.1518(2) 0.0261(13) Uani 1 1 d . . .
C5 C 0.5868(9) 0.6891(6) 0.1307(2) 0.0257(13) Uani 1 1 d . . .
H5 H 0.5740 0.6532 0.0894 0.031 Uiso 1 1 calc R U .
C6 C 0.5292(8) 0.5768(6) 0.1689(2) 0.0260(13) Uani 1 1 d . . .
C7 C 0.4522(9) 0.3992(6) 0.1436(2) 0.0271(14) Uani 1 1 d . . .
C8 C 0.2684(9) 0.3196(8) 0.1540(4) 0.0348(18) Uani 1 1 d . . .
H8A H 0.2106 0.3638 0.1331 0.052 Uiso 1 1 calc R U .
H8B H 0.2556 0.3375 0.1963 0.052 Uiso 1 1 calc R U .
H8C H 0.2197 0.2059 0.1394 0.052 Uiso 1 1 calc R U .
C9 C 0.5441(10) 0.3226(9) 0.1718(4) 0.0324(16) Uani 1 1 d . . .
H9A H 0.5350 0.3349 0.2144 0.049 Uiso 1 1 calc R U .
H9B H 0.6627 0.3743 0.1638 0.049 Uiso 1 1 calc R U .
H9C H 0.4931 0.2100 0.1549 0.049 Uiso 1 1 calc R U .
C10 C 0.4638(12) 0.3669(7) 0.0769(3) 0.0411(17) Uani 1 1 d . . .
H10A H 0.4205 0.2532 0.0636 0.062 Uiso 1 1 calc R U .
H10B H 0.5811 0.4232 0.0680 0.062 Uiso 1 1 calc R U .
H10C H 0.3972 0.4036 0.0565 0.062 Uiso 1 1 calc R U .
C11 C 0.7267(9) 0.9681(6) 0.1088(2) 0.0298(14) Uani 1 1 d . . .
C12 C 0.5722(10) 0.9479(10) 0.0710(4) 0.0350(17) Uani 1 1 d . . .
H12A H 0.5165 0.8417 0.0474 0.053 Uiso 1 1 calc R U .
H12B H 0.6098 1.0266 0.0449 0.053 Uiso 1 1 calc R U .
H12C H 0.4934 0.9628 0.0972 0.053 Uiso 1 1 calc R U .
C13 C 0.8189(10) 1.1402(6) 0.1404(3) 0.0300(16) Uani 1 1 d . . .
H13A H 0.7443 1.1624 0.1665 0.045 Uiso 1 1 calc R U .
H13B H 0.8526 1.2108 0.1111 0.045 Uiso 1 1 calc R U .
H13C H 0.9187 1.1575 0.1636 0.045 Uiso 1 1 calc R U .
C14 C 0.8449(10) 0.9360(9) 0.0682(4) 0.0362(18) Uani 1 1 d . . .
H14A H 0.9407 0.9464 0.0919 0.054 Uiso 1 1 calc R U .
H14B H 0.8849 1.0124 0.0411 0.054 Uiso 1 1 calc R U .
H14C H 0.7848 0.8288 0.0455 0.054 Uiso 1 1 calc R U .
C15 C 0.7079(10) 0.9898(7) 0.3500(3) 0.0332(16) Uani 1 1 d . . .
C16 C 0.8956(10) 1.0695(9) 0.3416(4) 0.0362(17) Uani 1 1 d . . .
H16A H 0.9418 0.9995 0.3487 0.054 Uiso 1 1 calc R U .
H16B H 0.9524 1.1690 0.3695 0.054 Uiso 1 1 calc R U .
H16C H 0.9128 1.0910 0.3012 0.054 Uiso 1 1 calc R U .
C17 C 0.6311(11) 1.0963(9) 0.3386(3) 0.0375(18) Uani 1 1 d . . .
H17A H 0.6485 1.1185 0.2983 0.056 Uiso 1 1 calc R U .
H17B H 0.6851 1.1957 0.3666 0.056 Uiso 1 1 calc R U .
H17C H 0.5106 1.0425 0.3435 0.056 Uiso 1 1 calc R U .
C18 C 0.6879(12) 0.9642(8) 0.4138(3) 0.043(2) Uani 1 1 d . . .
C19 C 0.7397(15) 1.0883(9) 0.4611(3) 0.063(3) Uani 1 1 d . . .
H19 H 0.7827 1.1936 0.4540 0.075 Uiso 1 1 calc R U .
C20 C 0.7291(18) 1.0597(10) 0.5176(3) 0.080(4) Uani 1 1 d . . .
H20 H 0.7658 1.1453 0.5496 0.096 Uiso 1 1 calc R U .
C21 C 0.6651(14) 0.9067(9) 0.5284(3) 0.056(3) Uani 1 1 d . . .
H21 H 0.6556 0.8850 0.5675 0.067 Uiso 1 1 calc R U .
C22 C 0.6153(13) 0.7862(8) 0.4802(3) 0.046(2) Uani 1 1 d . . .
H22 H 0.5720 0.6804 0.4867 0.055 Uiso 1 1 calc R U .
C31 C 0.9695(13) 0.2840(12) 0.6710(4) 0.050(2) Uani 1 1 d . . .
H31 H 0.9795 0.1981 0.6491 0.060 Uiso 1 1 calc R U .
C32 C 0.8196(11) 0.2989(10) 0.6757(4) 0.044(2) Uani 1 1 d . . .
H32 H 0.7110 0.2233 0.6584 0.052 Uiso 1 1 calc R U .
C33 C 0.8629(11) 0.4470(9) 0.7108(4) 0.0358(18) Uani 1 1 d . . .
H33 H 0.7890 0.4900 0.7205 0.043 Uiso 1 1 calc R U .
C34 C 1.0323(12) 0.5184(9) 0.7286(3) 0.047(2) Uani 1 1 d . . .
H34 H 1.0931 0.6186 0.7531 0.057 Uiso 1 1 calc R U .
C35 C 1.1002(12) 0.4212(12) 0.7051(4) 0.051(2) Uani 1 1 d . . .
H35 H 1.2135 0.4430 0.7109 0.061 Uiso 1 1 calc R U .
C36 C 0.7765(11) 0.2709(11) 0.8268(4) 0.0395(19) Uani 1 1 d . . .
H36 H 0.6979 0.3084 0.8364 0.047 Uiso 1 1 calc R U .
C37 C 0.7436(11) 0.1252(10) 0.7908(4) 0.042(2) Uani 1 1 d . . .
H37 H 0.6382 0.0488 0.7712 0.051 Uiso 1 1 calc R U .
C38 C 0.8934(12) 0.1126(11) 0.7889(4) 0.045(2) Uani 1 1 d . . .
H38 H 0.9057 0.0261 0.7687 0.054 Uiso 1 1 calc R U .
C39 C 1.0210(12) 0.2519(13) 0.8225(4) 0.047(2) Uani 1 1 d . . .
H39 H 1.1352 0.2768 0.8287 0.056 Uiso 1 1 calc R U .
C40 C 0.9478(11) 0.3479(9) 0.8453(3) 0.0424(17) Uani 1 1 d . . .
H40 H 1.0060 0.4489 0.8695 0.051 Uiso 1 1 calc R U .
C41 C 1.0757(13) 0.4835(10) 0.5490(5) 0.053(3) Uani 1 1 d . . .
H41 H 1.1259 0.4705 0.5825 0.064 Uiso 1 1 calc R U .
C42 C 0.9357(15) 0.5027(10) 0.5532(4) 0.060(3) Uani 1 1 d . . .
H42 H 0.8910 0.5065 0.5904 0.071 Uiso 1 1 calc R U .
C43 C 0.8568(13) 0.5168(13) 0.5043(6) 0.059(3) Uani 1 1 d . . .
H43 H 0.7572 0.5266 0.5078 0.070 Uiso 1 1 calc R U .
C51 C 1.0452(11) 0.3866(9) 1.0110(3) 0.0380(18) Uani 1 1 d . . .
H51 H 1.0757 0.3091 1.0184 0.046 Uiso 1 1 calc R U .
C52 C 0.8849(11) 0.3432(8) 0.9909(3) 0.0423(18) Uani 1 1 d . . .
H52 H 0.8037 0.2348 0.9845 0.051 Uiso 1 1 calc R U .
C53 C 0.8380(10) 0.4561(9) 0.9796(3) 0.0397(17) Uani 1 1 d . . .
H53 H 0.7261 0.4240 0.9654 0.048 Uiso 1 1 calc R U .
O2 O 0.2664(16) 0.2187(11) 0.2871(4) 0.068(5) Uani 0.5 1 d . . P

loop_
_atom_site_aniso_label
_atom_site_aniso_U_11
_atom_site_aniso_U_22
_atom_site_aniso_U_33
_atom_site_aniso_U_23
_atom_site_aniso_U_13
_atom_site_aniso_U_12
Pd1 0.0341(3) 0.0220(2) 0.0197(2) 0.00132(14) 0.0004(2) 0.0090(2)
Co1 0.0290(5) 0.0356(4) 0.0253(4) 0.0032(3) 0.0016(4) 0.0158(4)
Cl1 0.104(2) 0.0331(8) 0.0351(8) 0.0119(7) 0.0095(13) 0.0297(13)
N1 0.056(4) 0.015(2) 0.019(2) 0.0008(19) 0.009(3) 0.002(3)
N2 0.050(4) 0.030(3) 0.022(2) 0.005(2) -0.003(3) 0.010(3)
O1 0.033(3) 0.0219(18) 0.0252(19) 0.0010(15) 0.002(2) 0.011(2)
C1 0.037(4) 0.021(3) 0.021(3) -0.001(2) 0.001(3) 0.012(3)
C2 0.043(4) 0.024(3) 0.021(3) -0.001(2) 0.002(3) 0.010(3)
C3 0.033(4) 0.019(2) 0.022(3) -0.002(2) -0.002(3) 0.009(3)
C4 0.024(4) 0.028(3) 0.023(3) 0.002(2) 0.005(3) 0.010(3)
C5 0.032(4) 0.024(3) 0.022(3) -0.001(2) 0.004(3) 0.015(3)
C6 0.025(3) 0.022(3) 0.028(3) -0.003(2) -0.003(3) 0.011(3)
C7 0.031(4) 0.023(3) 0.024(3) -0.004(2) -0.002(3) 0.011(3)
C8 0.031(4) 0.027(4) 0.041(5) -0.004(3) -0.001(3) 0.012(3)
C9 0.035(4) 0.025(3) 0.039(4) -0.004(3) 0.000(3) 0.018(3)
C10 0.056(5) 0.028(3) 0.031(3) -0.006(2) -0.003(4) 0.017(4)
C11 0.038(4) 0.025(3) 0.024(3) 0.000(2) 0.001(3) 0.015(3)
C12 0.034(4) 0.042(4) 0.031(4) 0.013(3) 0.000(3) 0.017(3)
C13 0.034(4) 0.024(3) 0.029(3) 0.000(2) 0.001(3) 0.012(3)
C14 0.044(4) 0.028(4) 0.038(4) 0.001(3) 0.010(4) 0.019(3)
C15 0.048(4) 0.020(3) 0.020(3) -0.002(2) 0.002(3) 0.008(3)
C16 0.041(4) 0.033(4) 0.032(4) 0.000(3) -0.002(3) 0.016(3)
C17 0.051(5) 0.028(4) 0.029(4) -0.003(3) 0.000(3) 0.017(3)
C18 0.065(6) 0.030(3) 0.018(3) 0.000(2) -0.001(3) 0.012(4)
C19 0.109(9) 0.028(3) 0.025(3) -0.002(3) 0.003(4) 0.012(4)
C20 0.143(12) 0.036(4) 0.025(4) -0.007(3) 0.006(6) 0.017(6)
C21 0.087(7) 0.038(4) 0.022(3) 0.003(3) 0.001(4) 0.013(5)
C22 0.074(6) 0.034(3) 0.023(3) 0.004(2) 0.004(4) 0.021(4)
C31 0.080(7) 0.061(6) 0.028(4) 0.004(4) 0.014(4) 0.050(5)
C32 0.049(5) 0.043(4) 0.027(4) 0.004(3) -0.006(3) 0.012(4)
C33 0.054(5) 0.032(4) 0.029(4) 0.005(3) 0.006(3) 0.027(4)
C34 0.054(5) 0.040(4) 0.035(3) 0.008(3) 0.002(4) 0.011(4)
C35 0.039(5) 0.071(6) 0.043(5) 0.018(5) -0.001(4) 0.023(4)
C36 0.036(4) 0.048(5) 0.034(4) 0.008(4) 0.008(4) 0.019(4)
C37 0.039(4) 0.044(5) 0.041(5) 0.013(4) 0.002(4) 0.015(3)
C38 0.050(5) 0.047(5) 0.057(6) 0.026(4) 0.022(4) 0.033(4)
C39 0.045(5) 0.075(7) 0.032(4) 0.021(4) 0.004(4) 0.034(5)
C40 0.046(5) 0.050(4) 0.026(3) 0.006(3) 0.000(4) 0.019(4)
C41 0.059(6) 0.032(4) 0.051(6) 0.013(4) -0.011(5) 0.005(4)
C42 0.087(8) 0.032(4) 0.036(5) 0.007(4) 0.014(5) 0.009(5)
C43 0.052(6) 0.038(5) 0.075(7) 0.020(5) 0.002(5) 0.010(4)
C51 0.051(5) 0.040(4) 0.032(4) 0.007(3) 0.003(4) 0.029(4)
C52 0.045(5) 0.034(3) 0.038(4) 0.006(3) 0.000(4) 0.010(3)
C53 0.032(4) 0.044(4) 0.039(4) 0.010(3) 0.000(3) 0.014(3)
O2 0.079(9) 0.026(5) 0.021(5) -0.002(4) 0.002(5) -0.036(5)

loop_
_atom_type_symbol
_atom_type_description
_atom_type_scat_dispersion_real
_atom_type_scat_dispersion_imag
_atom_type_scat_source
C C 0.0033 0.0016 'International Tables Vol C Tables 4.2.6.8 and 6.1.1.4'
H H 0.0000 0.0000 'International Tables Vol C Tables 4.2.6.8 and 6.1.1.4'
N N 0.0061 0.0033 'International Tables Vol C Tables 4.2.6.8 and 6.1.1.4'
O O 0.0106 0.0060 'International Tables Vol C Tables 4.2.6.8 and 6.1.1.4'
Cl Cl 0.1484 0.1585 'International Tables Vol C Tables 4.2.6.8 and 6.1.1.4'
Co Co 0.3494 0.9721 'International Tables Vol C Tables 4.2.6.8 and 6.1.1.4'
Pd Pd -0.9988 1.0072 'International Tables Vol C Tables 4.2.6.8 and 6.1.1.4'

loop_
_geom_angle_atom_site_label_1
_geom_angle_atom_site_label_2
_geom_angle_atom_site_label_3
_geom_angle
_geom_angle_site_symmetry_1
_geom_angle_site_symmetry_3
N1 Pd1 N2 83.3(2) . .
N1 Pd1 O1 83.75(19) . .
N2 Pd1 O1 167.00(17) . .
N1 Pd1 Cl1 179.3(3) . .
N2 Pd1 Cl1 97.06(15) . .
O1 Pd1 Cl1 95.93(11) . .
C37 Co1 C35 158.8(4) . .
C37 Co1 C31 122.8(4) . .
C35 Co1 C31 41.0(4) . .
C37 Co1 C40 68.3(3) . .
C35 Co1 C40 123.0(4) . .
C31 Co1 C40 160.0(4) . .
C37 Co1 C32 107.8(4) . .
C35 Co1 C32 69.1(4) . .
C31 Co1 C32 41.4(3) . .
C40 Co1 C32 156.8(4) . .
C37 Co1 C36 41.3(4) . .
C35 Co1 C36 158.5(4) . .
C31 Co1 C36 158.5(4) . .
C40 Co1 C36 40.4(4) . .
C32 Co1 C36 121.4(4) . .
C37 Co1 C34 159.6(4) . .
C35 Co1 C34 40.3(4) . .
C31 Co1 C34 68.0(4) . .
C40 Co1 C34 107.5(3) . .
C32 Co1 C34 67.8(3) . .
C36 Co1 C34 122.5(4) . .
C37 Co1 C38 40.8(3) . .
C35 Co1 C38 122.6(4) . .
C31 Co1 C38 108.4(4) . .
C40 Co1 C38 68.0(4) . .
C32 Co1 C38 124.9(4) . .
C36 Co1 C38 69.0(3) . .
C34 Co1 C38 158.0(4) . .
C37 Co1 C39 68.2(4) . .
C35 Co1 C39 107.5(4) . .
C31 Co1 C39 124.0(4) . .
C40 Co1 C39 40.6(4) . .
C32 Co1 C39 161.1(4) . .
C36 Co1 C39 68.6(3) . .
C34 Co1 C39 122.4(4) . .
C38 Co1 C39 40.2(4) . .
C37 Co1 C33 124.3(4) . .
C35 Co1 C33 67.8(3) . .
C31 Co1 C33 68.3(3) . .
C40 Co1 C33 121.5(3) . .
C32 Co1 C33 40.5(3) . .
C36 Co1 C33 107.0(3) . .
C34 Co1 C33 39.5(4) . .
C38 Co1 C33 161.3(4) . .
C39 Co1 C33 157.0(4) . .
C2 N1 C15 125.5(5) . .
C2 N1 Pd1 113.4(4) . .
C15 N1 Pd1 116.8(4) . .
C22 N2 C18 120.7(6) . .
C22 N2 Pd1 125.9(4) . .
C18 N2 Pd1 113.4(4) . .
C1 O1 Pd1 110.6(3) . .
O1 C1 C6 122.8(5) . .
O1 C1 C2 117.2(5) . .
C6 C1 C2 120.0(5) . .
N1 C2 C3 127.8(5) . .
N1 C2 C1 113.8(5) . .
C3 C2 C1 118.3(5) . .
C2 C3 C4 122.2(5) . .
C5 C4 C3 118.2(5) . .
C5 C4 C11 120.0(5) . .
C3 C4 C11 121.8(5) . .
C4 C5 C6 122.1(5) . .
C1 C6 C5 119.1(5) . .
C1 C6 C7 120.8(5) . .
C5 C6 C7 120.2(5) . .
C8 C7 C10 106.9(6) . .
C8 C7 C6 109.1(6) . .
C10 C7 C6 112.8(5) . .
C8 C7 C9 110.7(5) . .
C10 C7 C9 106.2(6) . .
C6 C7 C9 111.1(5) . .
C4 C11 C14 110.9(6) . .
C4 C11 C13 112.3(5) . .
C14 C11 C13 108.7(6) . .
C4 C11 C12 108.0(6) . .
C14 C11 C12 109.4(5) . .
C13 C11 C12 107.5(6) . .
N1 C15 C18 106.3(5) . .
N1 C15 C16 112.9(6) . .
C18 C15 C16 107.5(7) . .
N1 C15 C17 110.6(7) . .
C18 C15 C17 108.6(6) . .
C16 C15 C17 110.7(5) . .
N2 C18 C19 119.0(6) . .
N2 C18 C15 118.2(5) . .
C19 C18 C15 122.7(6) . .
C20 C19 C18 120.4(7) . .
C19 C20 C21 120.4(7) . .
C20 C21 C22 117.6(7) . .
N2 C22 C21 122.0(6) . .
C35 C31 C32 107.3(8) . .
C35 C31 Co1 69.2(5) . .
C32 C31 Co1 69.5(5) . .
C33 C32 C31 107.3(8) . .
C33 C32 Co1 71.0(5) . .
C31 C32 Co1 69.2(6) . .
C34 C33 C32 107.9(7) . .
C34 C33 Co1 69.3(5) . .
C32 C33 Co1 68.5(5) . .
C33 C34 C35 109.8(7) . .
C33 C34 Co1 71.2(4) . .
C35 C34 Co1 69.2(5) . .
C34 C35 C31 107.6(8) . .
C34 C35 Co1 70.6(5) . .
C31 C35 Co1 69.7(5) . .
C40 C36 C37 106.3(7) . .
C40 C36 Co1 69.6(4) . .
C37 C36 Co1 68.4(5) . .
C38 C37 C36 109.0(8) . .
C38 C37 Co1 71.3(5) . .
C36 C37 Co1 70.3(4) . .
C39 C38 C37 107.5(9) . .
C39 C38 Co1 70.0(5) . .
C37 C38 Co1 67.9(5) . .
C38 C39 C40 107.6(8) . .
C38 C39 Co1 69.8(5) . .
C40 C39 Co1 68.6(5) . .
C36 C40 C39 109.6(7) . .
C36 C40 Co1 70.0(5) . .
C39 C40 Co1 70.7(5) . .
C42 C41 C43 119.2(10) . 2_766
C41 C42 C43 121.4(11) . .
C41 C43 C42 119.3(10) 2_766 .
C52 C51 C53 119.2(7) . 2_767
C51 C52 C53 121.1(7) . .
C51 C53 C52 119.7(7) 2_767 .

loop_
_geom_bond_atom_site_label_1
_geom_bond_atom_site_label_2
_geom_bond_distance
_geom_bond_site_symmetry_2
Pd1 N1 1.933(5) .
Pd1 N2 2.001(5) .
Pd1 O1 2.004(4) .
Pd1 Cl1 2.3514(16) .
Co1 C37 2.007(8) .
Co1 C35 2.016(9) .
Co1 C31 2.022(9) .
Co1 C40 2.026(6) .
Co1 C32 2.027(8) .
Co1 C36 2.032(8) .
Co1 C34 2.034(7) .
Co1 C38 2.052(8) .
Co1 C39 2.054(9) .
Co1 C33 2.059(8) .
N1 C2 1.380(8) .
N1 C15 1.489(7) .
N2 C22 1.339(8) .
N2 C18 1.361(8) .
O1 C1 1.353(7) .
C1 C6 1.397(8) .
C1 C2 1.450(8) .
C2 C3 1.396(8) .
C3 C4 1.404(8) .
C4 C5 1.398(8) .
C4 C11 1.527(8) .
C5 C6 1.412(8) .
C6 C7 1.542(7) .
C7 C8 1.509(10) .
C7 C10 1.534(8) .
C7 C9 1.545(10) .
C11 C14 1.528(10) .
C11 C13 1.534(7) .
C11 C12 1.561(10) .
C15 C18 1.526(8) .
C15 C16 1.529(12) .
C15 C17 1.539(11) .
C18 C19 1.391(9) .
C19 C20 1.365(11) .
C20 C21 1.385(11) .
C21 C22 1.386(10) .
C31 C35 1.415(14) .
C31 C32 1.430(12) .
C32 C33 1.414(12) .
C33 C34 1.385(13) .
C34 C35 1.395(14) .
C36 C40 1.402(13) .
C36 C37 1.426(13) .
C37 C38 1.415(12) .
C38 C39 1.410(15) .
C39 C40 1.417(13) .
C41 C42 1.365(15) .
C41 C43 1.370(16) 2_766
C42 C43 1.390(17) .
C43 C41 1.370(16) 2_766
C51 C52 1.365(12) .
C51 C53 1.376(11) 2_767
C52 C53 1.403(12) .
C53 C51 1.376(11) 2_767
